data_7204972
loop_
_publ_author_name
'Schobert, Rainer'
'Siegfried, Sven'
'Weing\"artner, Jochen'
'Nieuwenhuyzen, Mark'

_publ_section_title
;
 Oxidations of 3-alkenyltetronic acids with dimethyldioxirane (DMD) and
 air: regioselectivity and formation of a spirotricyclic hemiketal
 endoperoxide lactone
;
_journal_issue 17
_journal_name_full 'Journal of the Chemical Society, Perkin Transactions 1'
_journal_page_first 2009
_journal_paper_doi 10.1039/b104227k
_journal_year 2001
_chemical_formula_sum 'C14 H20 O5'
_chemical_formula_weight 268.30
_chemical_name_systematic
; 
? 
;
_space_group_IT_number 14
_symmetry_cell_setting monoclinic
_symmetry_space_group_name_Hall '-P 2ybc'
_symmetry_space_group_name_H-M 'P 1 21/c 1'
_atom_sites_solution_hydrogens geom
_atom_sites_solution_primary direct
_atom_sites_solution_secondary difmap
_audit_creation_method SHELXL-97
_cell_angle_alpha 90.00
_cell_angle_beta 114.824(3)
_cell_angle_gamma 90.00
_cell_formula_units_Z 4
_cell_length_a 12.456(2)
_cell_length_b 8.9927(16)
_cell_length_c 13.549(2)
_cell_measurement_temperature 153(2)
_cell_volume 1377.4(4)
_computing_cell_refinement 'Bruker SAINT'
_computing_data_collection 'Bruker SAINT'
_computing_data_reduction 'Bruker SAINT'
_computing_structure_refinement 'SHELXTL (Sheldrick, 1998)'
_computing_structure_solution 'SHELXTL (Sheldrick, 1998)'
_diffrn_ambient_temperature 153(2)
_diffrn_measured_fraction_theta_full 0.717
_diffrn_measured_fraction_theta_max 0.717
_diffrn_measurement_device_type 'Bruker SMART CCD'
_diffrn_measurement_method 'Phi and omega scans'
_diffrn_radiation_monochromator graphite
_diffrn_radiation_source 'fine-focus sealed tube'
_diffrn_radiation_type MoK\a
_diffrn_radiation_wavelength 0.71073
_diffrn_reflns_av_R_equivalents 0.0835
_diffrn_reflns_av_sigmaI/netI 0.0447
_diffrn_reflns_limit_h_max 17
_diffrn_reflns_limit_h_min -17
_diffrn_reflns_limit_k_max 11
_diffrn_reflns_limit_k_min -11
_diffrn_reflns_limit_l_max 16
_diffrn_reflns_limit_l_min -16
_diffrn_reflns_number 15084
_diffrn_reflns_theta_full 31.08
_diffrn_reflns_theta_max 31.08
_diffrn_reflns_theta_min 1.80
_exptl_absorpt_coefficient_mu 0.098
_exptl_absorpt_correction_T_max 0.9789
_exptl_absorpt_correction_T_min 0.9547
_exptl_crystal_density_diffrn 1.294
_exptl_crystal_density_method 'not measured'
_exptl_crystal_F_000 576
_exptl_crystal_size_max 0.48
_exptl_crystal_size_mid 0.42
_exptl_crystal_size_min 0.22
_refine_diff_density_max 0.452
_refine_diff_density_min -0.253
_refine_diff_density_rms 0.066
_refine_ls_extinction_method none
_refine_ls_goodness_of_fit_ref 1.042
_refine_ls_hydrogen_treatment mixed
_refine_ls_matrix_type full
_refine_ls_number_parameters 252
_refine_ls_number_reflns 3171
_refine_ls_number_restraints 0
_refine_ls_restrained_S_all 1.042
_refine_ls_R_factor_all 0.0601
_refine_ls_R_factor_gt 0.0481
_refine_ls_shift/su_max 0.001
_refine_ls_shift/su_mean 0.000
_refine_ls_structure_factor_coef Fsqd
_refine_ls_weighting_details 'calc w=1/[\s^2^(Fo^2^)+(0.0944P)^2^+0.0321P] where P=(Fo^2^+2Fc^2^)/3'
_refine_ls_weighting_scheme calc
_refine_ls_wR_factor_gt 0.1288
_refine_ls_wR_factor_ref 0.1399
_reflns_number_gt 2516
_reflns_number_total 3171
_reflns_threshold_expression >2sigma(I)
_cod_data_source_file b104227k.txt
_cod_data_source_block sieg1m
_cod_depositor_comments
;
The following automatic conversions were performed:
'_symmetry_cell_setting' value 'Monoclinic' changed to 'monoclinic'
according to '/home/saulius/struct/CIF-dictionaries/cif_core.dic'
dictionary named 'cif_core.dic' version 2.4.1 from 2010-06-29.

Automatic conversion script
Id: cif_fix_enum 1527 2010-12-29 10:47:43Z saulius 
;
_cod_original_cell_volume 1377.5(4)
_cod_original_sg_symbol_H-M P2(1)/c
_cod_database_code 7204972

loop_
_symmetry_equiv_pos_as_xyz
'x, y, z'
'-x, y+1/2, -z+1/2'
'-x, -y, -z'
'x, -y-1/2, z-1/2'

loop_
_atom_site_label
_atom_site_type_symbol
_atom_site_fract_x
_atom_site_fract_y
_atom_site_fract_z
_atom_site_U_iso_or_equiv
_atom_site_adp_type
_atom_site_occupancy
_atom_site_symmetry_multiplicity
_atom_site_calc_flag
_atom_site_refinement_flags
_atom_site_disorder_assembly
_atom_site_disorder_group
C1 C 0.26737(12) 0.71317(16) -0.06217(13) 0.0296(3) Uani 1 1 d . . .
H1A H 0.1982(18) 0.713(2) -0.1287(16) 0.039(5) Uiso 1 1 d . . .
H1B H 0.3183(15) 0.6475(19) -0.0850(13) 0.030(4) Uiso 1 1 d . . .
C2 C 0.31053(13) 0.87281(17) -0.03556(14) 0.0345(4) Uani 1 1 d . . .
H2A H 0.2587(18) 0.937(2) -0.0189(16) 0.046(5) Uiso 1 1 d . . .
H2B H 0.3172(16) 0.9122(19) -0.1048(14) 0.033(4) Uiso 1 1 d . . .
C3 C 0.41877(14) 0.8801(2) 0.07358(16) 0.0400(4) Uani 1 1 d . . .
H3A H 0.4394(18) 0.985(2) 0.0909(16) 0.049(5) Uiso 1 1 d . . .
H3B H 0.4708(17) 0.824(2) 0.0554(15) 0.043(5) Uiso 1 1 d . . .
C4 C 0.40947(13) 0.81045(18) 0.18042(14) 0.0346(4) Uani 1 1 d . . .
H4A H 0.4832(17) 0.814(2) 0.2515(16) 0.046(5) Uiso 1 1 d . . .
H4B H 0.3585(17) 0.868(2) 0.2038(15) 0.040(5) Uiso 1 1 d . . .
C5 C 0.36676(11) 0.65076(16) 0.15441(12) 0.0273(3) Uani 1 1 d . . .
H5A H 0.3602(14) 0.6068(17) 0.2235(13) 0.026(4) Uiso 1 1 d . . .
H5B H 0.4151(16) 0.5903(19) 0.1346(14) 0.033(4) Uiso 1 1 d . . .
C6 C 0.25884(10) 0.64301(14) 0.04473(12) 0.0237(3) Uani 1 1 d . . .
O7 O 0.13731(8) 0.47012(12) -0.09561(8) 0.0283(3) Uani 1 1 d . . .
H7O H 0.086(2) 0.412(3) -0.100(2) 0.065(7) Uiso 1 1 d . . .
C7 C 0.20661(11) 0.48585(14) 0.02394(11) 0.0231(3) Uani 1 1 d . . .
O8 O 0.28875(8) 0.37497(10) 0.06290(9) 0.0284(3) Uani 1 1 d . . .
O9 O 0.22663(8) 0.23751(10) 0.05743(9) 0.0296(3) Uani 1 1 d . . .
C10 C 0.20011(11) 0.23101(14) 0.15870(12) 0.0264(3) Uani 1 1 d . . .
C11 C 0.14452(10) 0.37407(14) 0.16893(11) 0.0236(3) Uani 1 1 d . . .
C12 C 0.14720(10) 0.48854(14) 0.10190(11) 0.0228(3) Uani 1 1 d . . .
O13 O 0.05032(8) 0.69996(11) 0.13533(9) 0.0298(3) Uani 1 1 d . . .
C13 C 0.11718(10) 0.64508(14) 0.10604(11) 0.0231(3) Uani 1 1 d . . .
O14 O 0.17767(8) 0.73160(10) 0.06797(8) 0.0275(3) Uani 1 1 d . . .
C15 C 0.12216(13) 0.09887(17) 0.12675(15) 0.0329(3) Uani 1 1 d . . .
H15A H 0.1030(18) 0.076(2) 0.1934(17) 0.049(5) Uiso 1 1 d . . .
H15B H 0.1599(19) 0.009(2) 0.1128(16) 0.049(5) Uiso 1 1 d . . .
H15C H 0.0610(18) 0.124(2) 0.0555(16) 0.042(5) Uiso 1 1 d . . .
C16 C 0.30336(13) 0.20537(18) 0.27175(14) 0.0333(4) Uani 1 1 d . . .
H16A H 0.3513(17) 0.290(2) 0.2882(15) 0.039(5) Uiso 1 1 d . . .
H16B H 0.3367(18) 0.122(2) 0.2597(16) 0.046(5) Uiso 1 1 d . . .
H16C H 0.2839(18) 0.187(2) 0.3384(18) 0.051(5) Uiso 1 1 d . . .
C17 C 0.09622(12) 0.37843(17) 0.25686(13) 0.0285(3) Uani 1 1 d . . .
H17A H 0.0821(14) 0.4807(18) 0.2744(13) 0.025(4) Uiso 1 1 d . . .
H17B H 0.1422(15) 0.328(2) 0.3276(14) 0.031(4) Uiso 1 1 d . . .
H17C H 0.0286(17) 0.329(2) 0.2242(15) 0.041(5) Uiso 1 1 d . . .

loop_
_atom_site_aniso_label
_atom_site_aniso_U_11
_atom_site_aniso_U_22
_atom_site_aniso_U_33
_atom_site_aniso_U_23
_atom_site_aniso_U_13
_atom_site_aniso_U_12
C1 0.0207(6) 0.0332(8) 0.0346(9) 0.0044(6) 0.0115(6) -0.0015(5)
C2 0.0277(7) 0.0321(8) 0.0459(10) 0.0100(7) 0.0176(7) -0.0023(6)
C3 0.0257(7) 0.0366(9) 0.0565(11) 0.0038(7) 0.0162(7) -0.0089(6)
C4 0.0225(6) 0.0335(8) 0.0441(10) -0.0026(7) 0.0104(6) -0.0061(6)
C5 0.0182(6) 0.0290(7) 0.0339(8) 0.0014(6) 0.0101(5) -0.0011(5)
C6 0.0164(5) 0.0233(6) 0.0341(8) 0.0009(5) 0.0131(5) 0.0021(4)
O7 0.0210(4) 0.0320(5) 0.0321(6) -0.0032(4) 0.0112(4) -0.0048(4)
C7 0.0181(5) 0.0224(6) 0.0296(7) 0.0000(5) 0.0109(5) 0.0008(5)
O8 0.0193(4) 0.0219(5) 0.0474(6) 0.0013(4) 0.0173(4) 0.0009(3)
O9 0.0275(5) 0.0202(5) 0.0456(7) -0.0033(4) 0.0197(5) -0.0026(4)
C10 0.0217(6) 0.0234(6) 0.0357(8) 0.0006(5) 0.0135(6) -0.0002(5)
C11 0.0147(5) 0.0235(6) 0.0305(7) -0.0026(5) 0.0075(5) -0.0026(4)
C12 0.0145(5) 0.0237(6) 0.0299(7) -0.0023(5) 0.0090(5) -0.0012(4)
O13 0.0185(4) 0.0272(5) 0.0469(7) -0.0038(4) 0.0169(4) 0.0002(4)
C13 0.0165(5) 0.0234(6) 0.0295(7) -0.0014(5) 0.0097(5) -0.0020(4)
O14 0.0176(4) 0.0228(5) 0.0457(6) 0.0018(4) 0.0168(4) 0.0016(3)
C15 0.0301(7) 0.0244(7) 0.0434(9) -0.0012(6) 0.0146(7) -0.0052(6)
C16 0.0234(6) 0.0299(8) 0.0427(10) 0.0038(7) 0.0100(6) 0.0032(6)
C17 0.0219(6) 0.0312(8) 0.0351(9) 0.0024(6) 0.0146(6) -0.0005(5)

loop_
_atom_type_symbol
_atom_type_description
_atom_type_scat_dispersion_real
_atom_type_scat_dispersion_imag
_atom_type_scat_source
C C 0.0033 0.0016 'International Tables Vol C Tables 4.2.6.8 and 6.1.1.4'
H H 0.0000 0.0000 'International Tables Vol C Tables 4.2.6.8 and 6.1.1.4'
O O 0.0106 0.0060 'International Tables Vol C Tables 4.2.6.8 and 6.1.1.4'

loop_
_geom_angle_atom_site_label_1
_geom_angle_atom_site_label_2
_geom_angle_atom_site_label_3
_geom_angle
_geom_angle_site_symmetry_1
_geom_angle_site_symmetry_3
_geom_angle_publ_flag
C2 C1 C6 107.70(13) . . ?
C1 C2 C3 110.48(13) . . ?
C2 C3 C4 118.78(12) . . ?
C5 C4 C3 107.83(13) . . ?
C4 C5 C6 110.32(11) . . ?
O14 C6 C5 100.12(11) . . ?
O14 C6 C7 105.72(9) . . ?
C5 C6 C7 110.65(11) . . ?
O14 C6 C1 107.38(10) . . ?
C5 C6 C1 119.25(10) . . ?
C7 C6 C1 112.11(11) . . ?
O8 C7 O7 110.44(10) . . ?
O8 C7 C12 104.29(11) . . ?
O7 C7 C12 121.84(10) . . ?
O8 C7 C6 114.27(10) . . ?
O7 C7 C6 107.17(10) . . ?
C12 C7 C6 98.65(10) . . ?
C7 O8 O9 107.86(9) . . ?
O8 O9 C10 107.30(9) . . ?
C15 C10 C11 116.47(11) . . ?
C15 C10 O9 97.44(12) . . ?
C11 C10 O9 109.31(11) . . ?
C15 C10 C16 109.89(12) . . ?
C11 C10 C16 105.13(12) . . ?
O9 C10 C16 119.12(11) . . ?
C12 C11 C10 116.11(12) . . ?
C12 C11 C17 127.78(12) . . ?
C10 C11 C17 116.04(11) . . ?
C11 C12 C13 127.88(13) . . ?
C11 C12 C7 126.62(11) . . ?
C13 C12 C7 104.37(11) . . ?
O13 C13 O14 118.98(12) . . ?
O13 C13 C12 130.36(12) . . ?
O14 C13 C12 110.65(11) . . ?
C13 O14 C6 109.24(10) . . ?

loop_
_geom_bond_atom_site_label_1
_geom_bond_atom_site_label_2
_geom_bond_distance
_geom_bond_site_symmetry_2
_geom_bond_publ_flag
C1 C2 1.522(2) . ?
C1 C6 1.624(2) . ?
C2 C3 1.528(2) . ?
C3 C4 1.625(3) . ?
C4 C5 1.521(2) . ?
C5 C6 1.5307(18) . ?
C6 O14 1.4225(15) . ?
C6 C7 1.5318(18) . ?
O7 C7 1.4883(17) . ?
C7 O8 1.3661(15) . ?
C7 C12 1.5232(19) . ?
O8 O9 1.4437(13) . ?
O9 C10 1.5415(18) . ?
C10 C15 1.4796(19) . ?
C10 C11 1.4948(18) . ?
C10 C16 1.549(2) . ?
C11 C12 1.3824(19) . ?
C11 C17 1.544(2) . ?
C12 C13 1.4636(18) . ?
O13 C13 1.1714(16) . ?
C13 O14 1.3288(16) . ?

loop_
_cod_related_entry_id
_cod_related_entry_database
_cod_related_entry_code
1 ChemSpider 9098781
